data_2005437
loop_
_publ_author_name
'Kravtsova, S. V.'
'Romm, I. P.'
'Stash, A. I.'
'Belsky, V. K.'

_publ_section_title
;
 Bis(acetato-<i>O</i>)bis(pyridine-<i>N</i>)palladium(II) Monohydrate
 and Bis(acetato-<i>O</i>)bis(diethylamine-<i>N</i>)palladium(II)
;
_journal_issue 9
_journal_name_full 'Acta Crystallographica Section C'
_journal_page_first 2201
_journal_page_last 2204
_journal_paper_doi 10.1107/S0108270196005732
_journal_volume 52
_journal_year 1996
_chemical_formula_sum 'C14 H18 N2 O5 Pd'
_chemical_formula_weight 400.70
_chemical_name_systematic
;
 Diacetatobis(pyridine)palladium(II) Hydrate
;
_space_group_IT_number 15
_symmetry_cell_setting monoclinic
_symmetry_space_group_name_Hall '-C 2yc'
_symmetry_space_group_name_H-M 'C 1 2/c 1'
_audit_creation_method SHELXL
_cell_angle_alpha 90.00
_cell_angle_beta 94.57(3)
_cell_angle_gamma 90.00
_cell_formula_units_Z 4
_cell_length_a 12.383(2)
_cell_length_b 11.802(3)
_cell_length_c 11.373(5)
_cell_measurement_reflns_used 12
_cell_measurement_temperature 293(2)
_cell_measurement_theta_max 12.5
_cell_measurement_theta_min 10.0
_cell_volume 1656.8(9)
_computing_structure_refinement 'SHELXL-93 (Sheldrick, 1993)'
_computing_structure_solution 'SHELXS-86 (Sheldrick, 1990)'
_diffrn_ambient_temperature 293(2)
_diffrn_measurement_device 'Syntex P\=1'
_diffrn_measurement_method \q-2\q
_diffrn_radiation_monochromator graphite
_diffrn_radiation_source 'fine-focus sealed tube'
_diffrn_radiation_type MoK\a
_diffrn_radiation_wavelength 0.71069
_diffrn_reflns_av_R_equivalents 0.0000
_diffrn_reflns_av_sigmaI/netI 0.0308
_diffrn_reflns_limit_h_max 14
_diffrn_reflns_limit_h_min -14
_diffrn_reflns_limit_k_max 14
_diffrn_reflns_limit_k_min 0
_diffrn_reflns_limit_l_max 8
_diffrn_reflns_limit_l_min 0
_diffrn_reflns_number 732
_diffrn_reflns_theta_max 24.97
_diffrn_reflns_theta_min 2.39
_diffrn_standards_decay_% none
_diffrn_standards_interval_count 100
_diffrn_standards_number 3
_exptl_absorpt_coefficient_mu 1.143
_exptl_absorpt_correction_type none
_exptl_crystal_colour colourless
_exptl_crystal_density_diffrn 1.606
_exptl_crystal_description prism
_exptl_crystal_F_000 808
_exptl_crystal_size_max 0.12
_exptl_crystal_size_mid 0.12
_exptl_crystal_size_min 0.07
_refine_diff_density_max 0.371
_refine_diff_density_min -0.466
_refine_ls_extinction_coef 0.0009(3)
_refine_ls_extinction_method SHELXL
_refine_ls_goodness_of_fit_all 1.093
_refine_ls_goodness_of_fit_obs 1.093
_refine_ls_hydrogen_treatment 'H-atom parameters refined'
_refine_ls_matrix_type full
_refine_ls_number_parameters 139
_refine_ls_number_reflns 682
_refine_ls_number_restraints 0
_refine_ls_restrained_S_all 1.093
_refine_ls_restrained_S_obs 1.093
_refine_ls_R_factor_all 0.0269
_refine_ls_R_factor_obs 0.0269
_refine_ls_shift/esd_max -0.006
_refine_ls_shift/esd_mean 0.001
_refine_ls_structure_factor_coef Fsqd
_refine_ls_weighting_details 'w=1/[\s^2^(Fo^2^)+(0.0362P)^2^] where P=(Fo^2^+2Fc^2^)/3'
_refine_ls_weighting_scheme calc
_refine_ls_wR_factor_all 0.0499
_refine_ls_wR_factor_obs 0.0499
_reflns_number_observed 682
_reflns_number_total 682
_reflns_observed_criterion >2\s(I)
_cod_data_source_file vs1019.cif
_cod_data_source_block I
_cod_depositor_comments
;
The following automatic conversions were performed:

'_refine_ls_weighting_scheme' value 'calc
w=1/[\s^2^(Fo^2^)+(0.0362P)^2^] where P=(Fo^2^+2Fc^2^)/3' was changed
to 'calc'. New tag '_refine_ls_weighting_details' was created. The
value of the new tag was set to 'w=1/[\s^2^(Fo^2^)+(0.0362P)^2^]
where P=(Fo^2^+2Fc^2^)/3'.

Automatic conversion script
Id: cif_fix_values 3143 2015-03-26 13:38:13Z robertas 
;
_cod_original_sg_symbol_H-M 'C 2/c'
_cod_database_code 2005437

loop_
_symmetry_equiv_pos_as_xyz
'x, y, z'
'-x, y, -z+1/2'
'x+1/2, y+1/2, z'
'-x+1/2, y+1/2, -z+1/2'
'-x, -y, -z'
'x, -y, z-1/2'
'-x+1/2, -y+1/2, -z'
'x+1/2, -y+1/2, z-1/2'

loop_
_atom_site_aniso_label
_atom_site_aniso_U_11
_atom_site_aniso_U_22
_atom_site_aniso_U_33
_atom_site_aniso_U_12
_atom_site_aniso_U_13
_atom_site_aniso_U_23
Pd 0.0407(3) 0.0323(3) 0.0230(4) 0.0006(6) 0.0049(2) 0.0002(6)
O1 0.057(2) 0.040(2) 0.025(3) 0.004(2) 0.008(2) 0.000(2)
O2 0.077(3) 0.061(3) 0.043(3) 0.015(2) 0.020(2) 0.018(3)
N 0.043(2) 0.038(2) 0.018(4) 0.000(2) 0.007(2) -0.002(2)
C1 0.054(4) 0.054(4) 0.031(5) -0.007(3) 0.006(3) -0.003(3)
C2 0.053(4) 0.069(4) 0.065(7) -0.010(3) 0.028(4) 0.001(4)
C3 0.049(4) 0.057(5) 0.079(7) -0.009(4) 0.006(5) -0.002(6)
C4 0.065(4) 0.064(4) 0.035(6) -0.005(3) -0.008(4) -0.012(4)
C5 0.045(3) 0.050(3) 0.026(5) -0.003(3) 0.008(3) 0.000(3)
C6 0.035(3) 0.038(3) 0.041(5) -0.007(2) 0.005(3) -0.007(3)
C7 0.063(6) 0.046(5) 0.083(9) 0.001(4) 0.017(5) -0.012(5)
O1W 0.155(10) 0.059(5) 0.054(8) 0.000 0.033(6) 0.000

loop_
_atom_site_label
_atom_site_occupancy
_atom_site_fract_x
_atom_site_fract_y
_atom_site_fract_z
_atom_site_U_iso_or_equiv
_atom_site_thermal_displace_type
_atom_site_calc_flag
_atom_site_refinement_flags
_atom_site_type_symbol
Pd 1 0.5000 0.0000 0.0000 0.0318(2) Uani d S Pd
O1 1 0.4375(3) 0.1280(3) 0.0892(3) 0.0400(9) Uani d . O
O2 1 0.4143(3) 0.2372(3) -0.0703(4) 0.0595(12) Uani d . O
N 1 0.6495(3) 0.0598(4) 0.0454(4) 0.0328(11) Uani d . N
C1 1 0.7208(5) 0.0741(5) -0.0351(6) 0.046(2) Uani d . C
C2 1 0.8249(5) 0.1115(6) -0.0062(8) 0.061(2) Uani d . C
C3 1 0.8559(6) 0.1365(7) 0.1085(9) 0.062(2) Uani d . C
C4 1 0.7830(5) 0.1223(6) 0.1910(8) 0.055(2) Uani d . C
C5 1 0.6808(4) 0.0838(5) 0.1568(6) 0.040(2) Uani d . C
C6 1 0.4116(4) 0.2204(4) 0.0351(6) 0.038(2) Uani d . C
C7 1 0.3736(8) 0.3120(8) 0.1149(11) 0.063(3) Uani d . C
O1W 1 0.5000 0.1080(7) -0.2500 0.088(3) Uani d S O
H1 1 0.6981(37) 0.0547(40) -0.1122(50) 0.029(15) Uiso d . H
H2 1 0.8689(41) 0.1242(45) -0.0664(52) 0.052(18) Uiso d . H
H3 1 0.9318(49) 0.1638(49) 0.1234(57) 0.069(21) Uiso d . H
H4 1 0.8027(42) 0.1334(47) 0.2643(56) 0.055(21) Uiso d . H
H5 1 0.6298(36) 0.0786(36) 0.2028(44) 0.022(13) Uiso d . H
H71 1 0.3928(51) 0.3796(56) 0.0910(63) 0.069(27) Uiso d . H
H72 1 0.4033(67) 0.3032(82) 0.1828(73) 0.114(42) Uiso d . H
H73 1 0.3114(49) 0.3046(57) 0.1188(58) 0.061(24) Uiso d . H
H1W 1 0.4696(56) 0.1464(49) -0.2155(72) 0.063(23) Uiso d . H

loop_
_atom_type_symbol
_atom_type_description
_atom_type_scat_dispersion_real
_atom_type_scat_dispersion_imag
_atom_type_scat_source
C C 0.0033 0.0016 'International Tables Vol C Tables 4.2.6.8 and 6.1.1.4'
H H 0.0000 0.0000 'International Tables Vol C Tables 4.2.6.8 and 6.1.1.4'
N N 0.0061 0.0033 'International Tables Vol C Tables 4.2.6.8 and 6.1.1.4'
O O 0.0106 0.0060 'International Tables Vol C Tables 4.2.6.8 and 6.1.1.4'
Pd Pd -0.9988 1.0072 'International Tables Vol C Tables 4.2.6.8 and 6.1.1.4'

loop_
_geom_angle_atom_site_label_1
_geom_angle_atom_site_label_2
_geom_angle_atom_site_label_3
_geom_angle_site_symmetry_1
_geom_angle_site_symmetry_3
_geom_angle
_geom_angle_publ_flag
O1 Pd O1 . 5_655 180.0 ?
O1 Pd N . 5_655 90.6(2) no
O1 Pd N 5_655 5_655 89.4(2) ?
O1 Pd N . . 89.4(2) no
O1 Pd N 5_655 . 90.6(2) ?
N Pd N 5_655 . 180.0 ?
C6 O1 Pd . . 119.3(4) no
C5 N C1 . . 118.1(5) no
C5 N Pd . . 120.9(4) no
C1 N Pd . . 121.0(4) no
N C1 C2 . . 122.3(7) no
C1 C2 C3 . . 119.0(7) no
C2 C3 C4 . . 118.8(7) no
C3 C4 C5 . . 119.5(7) no
N C5 C4 . . 122.3(6) no
O2 C6 O1 . . 125.8(5) no
O2 C6 C7 . . 120.6(6) no
O1 C6 C7 . . 113.5(6) no

loop_
_geom_bond_atom_site_label_1
_geom_bond_atom_site_label_2
_geom_bond_site_symmetry_2
_geom_bond_distance
_geom_bond_publ_flag
Pd O1 . 2.009(3) no
Pd O1 5_655 2.009(3) ?
Pd N 5_655 2.010(4) no
Pd N . 2.010(4) ?
O1 C6 . 1.281(6) no
O2 C6 . 1.219(7) no
N C5 . 1.325(7) no
N C1 . 1.333(7) no
C1 C2 . 1.377(8) no
C2 C3 . 1.362(11) no
C3 C4 . 1.362(10) no
C4 C5 . 1.372(8) no
C6 C7 . 1.510(10) no
